data_7231035
loop_
_publ_author_name
'Abherv\'e, Alexandre'
'Benmansour, Samia'
'G\'omez-Garc\'ia, Carlos Jos\'e'
'Avarvari, Narcis'

_publ_section_title
;
 Iron(ii) and cobalt(ii) complexes based on anionic
 phenanthroline-imidazolate ligands: reversible
 single-crystal-to-single-crystal transformations
;
_journal_issue 29
_journal_name_full CrystEngComm
_journal_page_first 4141
_journal_paper_doi 10.1039/C8CE00561C
_journal_volume 20
_journal_year 2018
_chemical_formula_moiety 'H9 O4, C57 H33 N12 Fe, C8 H18 O, C4 H8 O, H2 O'
_chemical_formula_sum 'C69 H70 Fe N12 O7'
_chemical_formula_weight 1235.22
_space_group_IT_number 144
_space_group_name_Hall 'P 31'
_space_group_name_H-M_alt 'P 31'
_symmetry_cell_setting trigonal
_symmetry_space_group_name_Hall 'P 31'
_symmetry_space_group_name_H-M 'P 31'
_atom_sites_solution_hydrogens geom
_atom_sites_solution_primary direct
_atom_sites_solution_secondary difmap
_audit_creation_method SHELXL-97
_audit_update_record
;
2018-04-08 deposited with the CCDC.
2018-06-27 downloaded from the CCDC.
;
_cell_angle_alpha 90.00
_cell_angle_beta 90.00
_cell_angle_gamma 120.00
_cell_formula_units_Z 3
_cell_length_a 17.0080(15)
_cell_length_b 17.0080(15)
_cell_length_c 18.4960(18)
_cell_measurement_reflns_used 1595
_cell_measurement_temperature 150.00(10)
_cell_measurement_theta_max 62.5930
_cell_measurement_theta_min 2.9470
_cell_volume 4633.6(7)
_computing_cell_refinement 'CrysAlisPro 1.171.38.41r (Rigaku OD, 2015)'
_computing_data_collection 'CrysAlisPro 1.171.38.41r (Rigaku OD, 2015)'
_computing_data_reduction 'CrysAlisPro 1.171.38.41r (Rigaku OD, 2015)'
_computing_structure_refinement 'SHELXL-97 (Sheldrick, 2008)'
_computing_structure_solution 'SHELXS-97 (Sheldrick, 2008)'
_diffrn_ambient_temperature 150.00(10)
_diffrn_detector_area_resol_mean 5.1990
_diffrn_measured_fraction_theta_full 0.986
_diffrn_measured_fraction_theta_max 0.986
_diffrn_measurement_device_type 'SuperNova, Single source at offset, AtlasS2'
_diffrn_measurement_method '\w scans'
_diffrn_radiation_monochromator mirror
_diffrn_radiation_source 'fine-focus sealed tube'
_diffrn_radiation_type CuK\a
_diffrn_radiation_wavelength 1.54184
_diffrn_reflns_av_R_equivalents 0.0824
_diffrn_reflns_av_sigmaI/netI 0.1000
_diffrn_reflns_limit_h_max 18
_diffrn_reflns_limit_h_min -15
_diffrn_reflns_limit_k_max 20
_diffrn_reflns_limit_k_min -21
_diffrn_reflns_limit_l_max 22
_diffrn_reflns_limit_l_min -22
_diffrn_reflns_number 24132
_diffrn_reflns_theta_full 73.57
_diffrn_reflns_theta_max 73.57
_diffrn_reflns_theta_min 3.00
_exptl_absorpt_coefficient_mu 2.490
_exptl_absorpt_correction_T_max 1.00000
_exptl_absorpt_correction_T_min 0.75508
_exptl_absorpt_correction_type multi-scan
_exptl_absorpt_process_details
;
CrysAlisPro 1.171.38.41r (Rigaku Oxford Diffraction, 2015)
Empirical absorption correction using spherical harmonics,
 implemented in SCALE3 ABSPACK scaling algorithm.
;
_exptl_crystal_colour red
_exptl_crystal_density_diffrn 1.328
_exptl_crystal_density_method 'not measured'
_exptl_crystal_description prismatic
_exptl_crystal_F_000 1950
_exptl_crystal_size_max 0.09
_exptl_crystal_size_mid 0.03
_exptl_crystal_size_min 0.02
_platon_squeeze_details
;
The unit cell contains disordered solvent molecules which were not modelled but the corresponding scattering contribution were taken into account using SQUEEZE/PLATON procedure. The unit cell contains a void of 952 A3 containing about 266 electrons which corresponds to approximately 1 dibutyl ether and 1 water molecules. The solvent composition was included in the calculation of the empirical formula, formula weight, density, linear absorption coefficient and F(000).
;
_refine_diff_density_max 0.453
_refine_diff_density_min -0.646
_refine_diff_density_rms 0.053
_refine_ls_abs_structure_details 'Flack H D (1983), Acta Cryst. A39, 876-881'
_refine_ls_abs_structure_Flack 0.00
_refine_ls_extinction_method none
_refine_ls_goodness_of_fit_ref 0.938
_refine_ls_hydrogen_treatment mixed
_refine_ls_matrix_type full
_refine_ls_number_parameters 687
_refine_ls_number_reflns 12062
_refine_ls_number_restraints 1
_refine_ls_restrained_S_all 0.938
_refine_ls_R_factor_all 0.1264
_refine_ls_R_factor_gt 0.0828
_refine_ls_shift/su_max 0.000
_refine_ls_shift/su_mean 0.000
_refine_ls_structure_factor_coef Fsqd
_refine_ls_weighting_details 'calc w=1/[\s^2^(Fo^2^)+(0.0970P)^2^+0.0000P] where P=(Fo^2^+2Fc^2^)/3'
_refine_ls_weighting_scheme calc
_refine_ls_wR_factor_gt 0.1954
_refine_ls_wR_factor_ref 0.2231
_reflns_number_gt 6655
_reflns_number_total 12062
_reflns_threshold_expression >2sigma(I)
_cod_data_source_file c8ce00561c2.cif
_cod_data_source_block 1c
_cod_depositor_comments 'Adding full bibliography for 7231033--7231038.cif.'
_cod_original_sg_symbol_H-M P31
_cod_database_code 7231035
_oxdiff_exptl_absorpt_empirical_full_min 0.780
_oxdiff_exptl_absorpt_empirical_full_max 1.227
_oxdiff_exptl_absorpt_empirical_details
;
Empirical correction (ABSPACK) includes:
- Absorption correction using spherical harmonics
- Frame scaling
;

loop_
_symmetry_equiv_pos_as_xyz
'x, y, z'
'-y, x-y, z+1/3'
'-x+y, -x, z+2/3'

loop_
_atom_site_label
_atom_site_type_symbol
_atom_site_fract_x
_atom_site_fract_y
_atom_site_fract_z
_atom_site_U_iso_or_equiv
_atom_site_adp_type
_atom_site_occupancy
_atom_site_symmetry_multiplicity
_atom_site_calc_flag
_atom_site_refinement_flags
C1 C 0.5790(4) 0.8734(5) 0.0313(4) 0.0635(18) Uani 1 1 d .
H1 H 0.5637 0.9151 0.0492 0.076 Uiso 1 1 calc R
C2 C 0.5483(4) 0.7918(5) 0.0669(4) 0.0673(19) Uani 1 1 d .
H2 H 0.5128 0.7793 0.1082 0.081 Uiso 1 1 calc R
C3 C 0.5698(5) 0.7297(5) 0.0419(4) 0.0680(19) Uani 1 1 d .
H3 H 0.5485 0.6748 0.0660 0.082 Uiso 1 1 calc R
C4 C 0.6238(4) 0.7481(5) -0.0200(4) 0.0633(17) Uani 1 1 d .
C5 C 0.6554(4) 0.8358(5) -0.0543(4) 0.0640(18) Uani 1 1 d .
C6 C 0.7113(4) 0.8606(4) -0.1157(3) 0.0536(15) Uani 1 1 d .
C7 C 0.7404(4) 0.8057(5) -0.1475(5) 0.073(2) Uani 1 1 d .
C8 C 0.7940(4) 0.8365(6) -0.2109(4) 0.075(2) Uani 1 1 d .
H8 H 0.8127 0.8010 -0.2355 0.090 Uiso 1 1 calc R
C9 C 0.8174(4) 0.9241(6) -0.2346(5) 0.074(2) Uani 1 1 d .
H9 H 0.8551 0.9482 -0.2747 0.089 Uiso 1 1 calc R
C10 C 0.7872(4) 0.9747(5) -0.2015(3) 0.0611(17) Uani 1 1 d .
H10 H 0.8042 1.0314 -0.2208 0.073 Uiso 1 1 calc R
C11 C 0.6519(5) 0.6893(6) -0.0519(4) 0.074(2) Uani 1 1 d .
C12 C 0.7097(5) 0.7166(6) -0.1147(4) 0.074(2) Uani 1 1 d .
C13 C 0.6741(6) 0.5805(6) -0.0856(5) 0.085(3) Uani 1 1 d .
C14 C 0.6644(7) 0.4918(7) -0.0892(6) 0.092(3) Uani 1 1 d .
C15 C 0.6012(8) 0.4198(7) -0.0497(6) 0.115(4) Uani 1 1 d .
H15 H 0.5610 0.4279 -0.0209 0.138 Uiso 1 1 calc R
C16 C 0.5948(11) 0.3356(8) -0.0507(8) 0.140(5) Uani 1 1 d .
H16 H 0.5527 0.2900 -0.0208 0.168 Uiso 1 1 calc R
C17 C 0.6457(9) 0.3182(9) -0.0918(7) 0.124(5) Uani 1 1 d .
H17 H 0.6386 0.2605 -0.0944 0.148 Uiso 1 1 calc R
C18 C 0.7101(10) 0.3887(9) -0.1314(7) 0.118(4) Uani 1 1 d .
H18 H 0.7492 0.3782 -0.1596 0.142 Uiso 1 1 calc R
C19 C 0.7207(7) 0.4749(7) -0.1320(6) 0.100(3) Uani 1 1 d .
H19 H 0.7648 0.5205 -0.1608 0.120 Uiso 1 1 calc R
C20 C 0.8178(4) 1.0393(5) 0.0306(4) 0.069(2) Uani 1 1 d .
H20 H 0.7762 0.9824 0.0487 0.082 Uiso 1 1 calc R
C21 C 0.9008(4) 1.0919(5) 0.0658(4) 0.066(2) Uani 1 1 d .
H21 H 0.9147 1.0694 0.1067 0.079 Uiso 1 1 calc R
C22 C 0.9621(4) 1.1768(5) 0.0400(4) 0.0653(18) Uani 1 1 d .
H22 H 1.0168 1.2120 0.0640 0.078 Uiso 1 1 calc R
C23 C 0.9425(3) 1.2099(5) -0.0215(4) 0.0593(17) Uani 1 1 d .
C24 C 0.8564(3) 1.1544(4) -0.0538(4) 0.0565(16) Uani 1 1 d .
C25 C 0.8288(3) 1.1805(4) -0.1178(4) 0.0556(16) Uani 1 1 d .
C26 C 0.8858(4) 1.2697(4) -0.1521(4) 0.0607(17) Uani 1 1 d .
C27 C 0.8494(4) 1.2863(5) -0.2139(4) 0.0596(16) Uani 1 1 d .
H27 H 0.8831 1.3405 -0.2389 0.072 Uiso 1 1 calc R
C28 C 0.7663(4) 1.2249(5) -0.2377(4) 0.0623(18) Uani 1 1 d .
H28 H 0.7425 1.2377 -0.2783 0.075 Uiso 1 1 calc R
C29 C 0.7151(4) 1.1418(5) -0.2020(4) 0.0662(18) Uani 1 1 d .
H29 H 0.6584 1.1006 -0.2207 0.079 Uiso 1 1 calc R
C30 C 0.9971(4) 1.2985(5) -0.0559(4) 0.0646(19) Uani 1 1 d .
C31 C 0.9696(4) 1.3242(5) -0.1175(4) 0.0619(18) Uani 1 1 d .
C32 C 1.1019(4) 1.4321(5) -0.0838(4) 0.0619(18) Uani 1 1 d .
C33 C 1.1851(5) 1.5189(5) -0.0837(5) 0.0651(18) Uani 1 1 d .
C34 C 1.2549(4) 1.5336(5) -0.0347(4) 0.073(2) Uani 1 1 d .
H34 H 1.2478 1.4876 -0.0034 0.087 Uiso 1 1 calc R
C35 C 1.3341(6) 1.6174(7) -0.0337(5) 0.086(3) Uani 1 1 d .
H35 H 1.3803 1.6281 -0.0014 0.103 Uiso 1 1 calc R
C36 C 1.3442(7) 1.6852(7) -0.0810(7) 0.115(4) Uani 1 1 d .
H36 H 1.3965 1.7419 -0.0794 0.138 Uiso 1 1 calc R
C37 C 1.2793(7) 1.6693(6) -0.1287(6) 0.112(4) Uani 1 1 d .
H37 H 1.2882 1.7145 -0.1615 0.134 Uiso 1 1 calc R
C38 C 1.1990(6) 1.5869(6) -0.1305(6) 0.097(3) Uani 1 1 d .
H38 H 1.1541 1.5778 -0.1638 0.117 Uiso 1 1 calc R
C39 C 0.5469(4) 0.9038(5) -0.2012(4) 0.071(2) Uani 1 1 d .
H39 H 0.5876 0.8873 -0.2192 0.085 Uiso 1 1 calc R
C40 C 0.4638(5) 0.8716(6) -0.2367(5) 0.077(2) Uani 1 1 d .
H40 H 0.4503 0.8355 -0.2777 0.092 Uiso 1 1 calc R
C41 C 0.4016(4) 0.8947(5) -0.2092(4) 0.070(2) Uani 1 1 d .
H41 H 0.3456 0.8734 -0.2316 0.084 Uiso 1 1 calc R
C42 C 0.4229(4) 0.9485(6) -0.1494(4) 0.071(2) Uani 1 1 d .
C43 C 0.5102(4) 0.9790(5) -0.1172(4) 0.0599(17) Uani 1 1 d .
C44 C 0.5372(3) 1.0374(5) -0.0547(4) 0.0585(17) Uani 1 1 d .
C45 C 0.4840(4) 1.0666(6) -0.0236(4) 0.074(2) Uani 1 1 d .
C46 C 0.5140(4) 1.1217(5) 0.0381(5) 0.072(2) Uani 1 1 d .
H46 H 0.4798 1.1437 0.0603 0.086 Uiso 1 1 calc R
C47 C 0.5993(4) 1.1412(5) 0.0639(4) 0.0675(19) Uani 1 1 d .
H47 H 0.6218 1.1752 0.1060 0.081 Uiso 1 1 calc R
C48 C 0.6498(4) 1.1120(5) 0.0293(4) 0.070(2) Uani 1 1 d .
H48 H 0.7074 1.1298 0.0473 0.084 Uiso 1 1 calc R
C49 C 0.3671(4) 0.9778(6) -0.1167(4) 0.069(2) Uani 1 1 d .
C50 C 0.3960(5) 1.0376(7) -0.0569(5) 0.085(3) Uani 1 1 d .
C51 C 0.2590(5) 1.0027(6) -0.0861(5) 0.076(2) Uani 1 1 d .
C52 C 0.1707(5) 0.9968(7) -0.0848(5) 0.077(2) Uani 1 1 d .
C53 C 0.0985(5) 0.9354(7) -0.1186(5) 0.094(3) Uani 1 1 d .
H53 H 0.1041 0.8922 -0.1454 0.112 Uiso 1 1 calc R
C54 C 0.0143(7) 0.9297(11) -0.1175(7) 0.140(5) Uani 1 1 d .
H54 H -0.0343 0.8834 -0.1424 0.168 Uiso 1 1 calc R
C55 C 0.0027(10) 0.9945(13) -0.0785(8) 0.161(7) Uani 1 1 d .
H55 H -0.0531 0.9922 -0.0764 0.193 Uiso 1 1 calc R
C56 C 0.0775(8) 1.0604(11) -0.0441(7) 0.136(5) Uani 1 1 d .
H56 H 0.0722 1.1035 -0.0169 0.163 Uiso 1 1 calc R
C57 C 0.1621(7) 1.0655(9) -0.0485(7) 0.115(4) Uani 1 1 d .
H57 H 0.2129 1.1141 -0.0275 0.138 Uiso 1 1 calc R
N1 N 0.6306(3) 0.8942(4) -0.0288(3) 0.0545(14) Uani 1 1 d .
N2 N 0.7332(3) 0.9480(4) -0.1415(3) 0.0616(16) Uani 1 1 d .
N3 N 0.6306(4) 0.6043(5) -0.0361(4) 0.082(2) Uani 1 1 d .
N4 N 0.7216(4) 0.6474(5) -0.1334(4) 0.083(2) Uani 1 1 d .
N5 N 0.7981(3) 1.0703(4) -0.0282(3) 0.0616(15) Uani 1 1 d .
N6 N 0.7429(3) 1.1185(4) -0.1431(3) 0.0557(14) Uani 1 1 d .
N7 N 1.0814(3) 1.3661(4) -0.0340(3) 0.0608(15) Uani 1 1 d .
N8 N 1.0353(3) 1.4092(4) -0.1340(3) 0.0625(15) Uani 1 1 d .
N9 N 0.5710(3) 0.9569(4) -0.1427(3) 0.0604(15) Uani 1 1 d .
N10 N 0.6219(3) 1.0587(4) -0.0297(3) 0.0593(16) Uani 1 1 d .
N11 N 0.2798(4) 0.9567(5) -0.1345(4) 0.088(2) Uani 1 1 d .
N12 N 0.3273(4) 1.0545(5) -0.0375(4) 0.085(2) Uani 1 1 d .
Fe1 Fe 0.68349(5) 1.00797(12) -0.08579(6) 0.0559(3) Uani 1 1 d .
O1 O 0.3414(5) 0.1688(4) 0.0773(4) 0.0968(17) Uani 1 1 d .
O2 O 0.6698(4) 0.0016(5) 0.4166(5) 0.1037(16) Uani 1 1 d .
O3 O 0.0092(4) 0.5059(4) 0.7449(4) 0.0931(17) Uani 1 1 d .
O4 O 1.1736(3) 1.3489(4) 0.0881(3) 0.0813(15) Uani 1 1 d .
C1S C 0.5224(10) 0.1611(10) 0.7336(7) 0.148(5) Uiso 1 1 d .
H1S1 H 0.4685 0.1660 0.7354 0.222 Uiso 1 1 calc R
H1S2 H 0.5749 0.2208 0.7325 0.222 Uiso 1 1 calc R
H1S3 H 0.5248 0.1293 0.7756 0.222 Uiso 1 1 calc R
C2S C 0.5205(12) 0.1103(12) 0.6672(11) 0.200(7) Uiso 1 1 d .
H2S1 H 0.4653 0.0516 0.6670 0.240 Uiso 1 1 calc R
H2S2 H 0.5195 0.1435 0.6248 0.240 Uiso 1 1 calc R
O1S O 0.5998(6) 0.0968(6) 0.6627(5) 0.141(3) Uiso 1 1 d .
C3S C 0.6101(10) 0.0394(10) 0.6062(8) 0.157(5) Uiso 1 1 d .
H3S1 H 0.6148 0.0661 0.5589 0.188 Uiso 1 1 calc R
H3S2 H 0.5568 -0.0208 0.6063 0.188 Uiso 1 1 calc R
C4S C 0.6965(10) 0.0319(10) 0.6210(9) 0.160(6) Uiso 1 1 d .
H4S1 H 0.7036 -0.0027 0.5832 0.240 Uiso 1 1 calc R
H4S2 H 0.6902 0.0022 0.6666 0.240 Uiso 1 1 calc R
H4S3 H 0.7490 0.0916 0.6224 0.240 Uiso 1 1 calc R

loop_
_atom_site_aniso_label
_atom_site_aniso_U_11
_atom_site_aniso_U_22
_atom_site_aniso_U_33
_atom_site_aniso_U_23
_atom_site_aniso_U_13
_atom_site_aniso_U_12
C1 0.038(3) 0.069(4) 0.065(4) -0.012(3) -0.003(3) 0.013(3)
C2 0.037(3) 0.061(4) 0.082(5) 0.007(4) 0.005(3) 0.008(3)
C3 0.052(4) 0.062(4) 0.070(5) 0.001(3) -0.008(3) 0.013(3)
C4 0.043(3) 0.064(4) 0.070(5) -0.005(3) -0.013(3) 0.018(3)
C5 0.034(3) 0.072(4) 0.060(4) 0.004(3) -0.005(3) 0.007(3)
C6 0.028(3) 0.064(4) 0.061(4) 0.002(3) -0.008(2) 0.016(3)
C7 0.038(3) 0.069(4) 0.092(6) -0.005(4) -0.014(3) 0.011(3)
C8 0.042(4) 0.082(5) 0.090(6) -0.003(4) -0.004(4) 0.022(4)
C9 0.039(3) 0.088(5) 0.084(5) -0.003(4) -0.001(3) 0.023(4)
C10 0.039(3) 0.076(4) 0.056(4) 0.006(3) 0.004(3) 0.019(3)
C11 0.048(4) 0.096(6) 0.064(5) -0.008(4) -0.004(3) 0.026(4)
C12 0.047(4) 0.095(6) 0.072(5) 0.015(4) -0.004(3) 0.029(4)
C13 0.074(5) 0.067(5) 0.105(7) 0.005(5) -0.019(5) 0.029(4)
C14 0.103(8) 0.094(7) 0.086(6) -0.007(5) -0.021(6) 0.055(6)
C15 0.121(8) 0.066(6) 0.116(8) -0.001(5) -0.002(7) 0.015(5)
C16 0.191(15) 0.068(7) 0.166(13) 0.009(7) 0.017(11) 0.068(8)
C17 0.136(11) 0.082(7) 0.136(11) 0.014(8) -0.038(9) 0.042(7)
C18 0.155(11) 0.150(12) 0.102(8) -0.028(8) -0.046(8) 0.116(11)
C19 0.088(6) 0.114(8) 0.112(8) 0.022(6) -0.018(6) 0.060(6)
C20 0.031(3) 0.086(5) 0.055(4) 0.001(3) -0.013(3) 0.004(3)
C21 0.033(3) 0.067(4) 0.071(5) 0.011(3) -0.007(3) 0.005(3)
C22 0.034(3) 0.064(4) 0.077(5) -0.007(3) -0.010(3) 0.009(3)
C23 0.017(2) 0.075(4) 0.061(4) -0.005(3) -0.004(2) 0.004(3)
C24 0.018(2) 0.062(4) 0.064(4) -0.011(3) -0.004(2) 0.000(2)
C25 0.025(2) 0.058(4) 0.066(4) -0.010(3) 0.000(3) 0.008(3)
C26 0.030(3) 0.053(4) 0.076(5) -0.005(3) 0.006(3) 0.004(3)
C27 0.042(3) 0.057(4) 0.063(4) 0.013(3) 0.002(3) 0.012(3)
C28 0.041(3) 0.072(4) 0.052(4) 0.007(3) -0.006(3) 0.011(3)
C29 0.043(3) 0.078(5) 0.063(4) -0.001(4) -0.008(3) 0.020(3)
C30 0.018(2) 0.061(4) 0.090(5) -0.014(4) -0.002(3) 0.001(3)
C31 0.027(3) 0.067(4) 0.070(5) -0.004(3) -0.003(3) 0.007(3)
C32 0.021(2) 0.067(4) 0.086(5) -0.016(4) -0.002(3) 0.013(3)
C33 0.052(4) 0.049(4) 0.081(5) -0.019(4) -0.003(3) 0.016(3)
C34 0.035(3) 0.075(5) 0.084(5) -0.017(4) 0.000(3) 0.010(3)
C35 0.066(5) 0.092(6) 0.064(5) -0.019(5) -0.010(4) 0.014(5)
C36 0.071(6) 0.074(6) 0.139(10) -0.017(7) -0.019(6) -0.010(5)
C37 0.094(7) 0.042(4) 0.142(10) 0.000(5) 0.002(7) -0.008(4)
C38 0.075(5) 0.068(5) 0.122(8) -0.005(5) -0.005(5) 0.016(4)
C39 0.035(3) 0.083(5) 0.074(5) -0.009(4) -0.014(3) 0.014(3)
C40 0.042(4) 0.075(5) 0.082(5) -0.010(4) -0.023(4) 0.005(3)
C41 0.030(3) 0.084(5) 0.075(5) -0.012(4) -0.015(3) 0.013(3)
C42 0.024(3) 0.100(5) 0.076(5) -0.004(4) -0.013(3) 0.022(3)
C43 0.023(3) 0.078(4) 0.065(4) -0.004(3) -0.008(3) 0.015(3)
C44 0.018(2) 0.067(4) 0.076(5) -0.004(3) -0.010(3) 0.010(2)
C45 0.032(3) 0.087(5) 0.082(5) -0.008(4) -0.006(3) 0.014(3)
C46 0.035(3) 0.075(5) 0.099(6) 0.002(4) 0.004(3) 0.022(3)
C47 0.035(3) 0.078(5) 0.073(5) -0.016(4) -0.006(3) 0.016(3)
C48 0.031(3) 0.072(4) 0.082(5) 0.005(4) -0.005(3) 0.007(3)
C49 0.027(3) 0.095(5) 0.074(5) -0.015(4) -0.013(3) 0.022(3)
C50 0.039(3) 0.128(7) 0.096(6) -0.006(5) -0.003(4) 0.047(4)
C51 0.049(4) 0.107(6) 0.076(5) -0.002(4) -0.003(4) 0.043(4)
C52 0.047(4) 0.096(6) 0.088(5) 0.027(4) -0.004(4) 0.036(4)
C53 0.043(4) 0.134(8) 0.107(7) 0.028(6) 0.002(4) 0.046(5)
C54 0.065(6) 0.217(15) 0.143(11) 0.021(10) -0.023(6) 0.074(8)
C55 0.123(10) 0.28(2) 0.165(13) 0.026(12) -0.012(9) 0.165(14)
C56 0.111(9) 0.222(15) 0.141(10) 0.012(10) -0.011(8) 0.133(11)
C57 0.093(7) 0.146(10) 0.137(9) 0.002(8) -0.008(6) 0.083(7)
N1 0.024(2) 0.068(3) 0.059(3) -0.002(3) -0.004(2) 0.014(2)
N2 0.029(2) 0.075(4) 0.064(4) -0.005(3) -0.012(2) 0.012(3)
N3 0.063(4) 0.059(4) 0.109(6) 0.017(4) -0.006(4) 0.020(3)
N4 0.051(3) 0.091(5) 0.112(6) -0.007(4) -0.009(4) 0.038(4)
N5 0.031(3) 0.056(3) 0.065(4) -0.006(3) 0.001(2) -0.003(2)
N6 0.026(2) 0.065(3) 0.057(3) -0.005(3) -0.008(2) 0.008(2)
N7 0.026(2) 0.060(3) 0.071(4) -0.002(3) -0.005(2) 0.003(2)
N8 0.036(3) 0.042(3) 0.088(4) -0.014(3) -0.004(3) 0.004(2)
N9 0.032(3) 0.061(3) 0.074(4) -0.003(3) 0.001(3) 0.013(2)
N10 0.019(2) 0.069(4) 0.065(4) -0.001(3) -0.011(2) 0.004(2)
N11 0.027(3) 0.117(6) 0.110(6) 0.007(4) -0.012(3) 0.029(3)
N12 0.048(3) 0.121(6) 0.097(5) 0.001(4) 0.006(3) 0.049(4)
Fe1 0.0208(4) 0.0641(7) 0.0622(5) -0.0019(5) -0.0057(5) 0.0057(6)
O1 0.104(4) 0.086(4) 0.114(5) -0.004(3) -0.007(4) 0.058(4)
O2 0.086(4) 0.086(4) 0.128(4) 0.001(3) 0.009(5) 0.034(3)
O3 0.096(4) 0.077(4) 0.105(4) 0.005(3) 0.001(3) 0.043(3)
O4 0.057(3) 0.078(3) 0.106(4) -0.024(3) -0.017(3) 0.032(3)

loop_
_atom_type_symbol
_atom_type_description
_atom_type_scat_dispersion_real
_atom_type_scat_dispersion_imag
_atom_type_scat_source
C C 0.0181 0.0091 'International Tables Vol C Tables 4.2.6.8 and 6.1.1.4'
H H 0.0000 0.0000 'International Tables Vol C Tables 4.2.6.8 and 6.1.1.4'
N N 0.0311 0.0180 'International Tables Vol C Tables 4.2.6.8 and 6.1.1.4'
O O 0.0492 0.0322 'International Tables Vol C Tables 4.2.6.8 and 6.1.1.4'
Fe Fe -1.1336 3.1974 'International Tables Vol C Tables 4.2.6.8 and 6.1.1.4'

loop_
_geom_angle_atom_site_label_1
_geom_angle_atom_site_label_2
_geom_angle_atom_site_label_3
_geom_angle
N1 C1 C2 121.7(7)
C3 C2 C1 120.4(7)
C2 C3 C4 120.3(7)
C3 C4 C11 126.2(7)
C3 C4 C5 116.7(7)
C11 C4 C5 117.1(7)
N1 C5 C6 118.5(6)
N1 C5 C4 120.9(6)
C6 C5 C4 120.6(7)
C7 C6 C5 123.8(7)
C7 C6 N2 124.4(6)
C5 C6 N2 111.7(6)
C6 C7 C8 118.8(7)
C6 C7 C12 117.2(7)
C8 C7 C12 123.9(8)
C9 C8 C7 116.1(8)
C10 C9 C8 122.5(8)
C9 C10 N2 124.4(7)
N3 C11 C4 131.3(8)
N3 C11 C12 107.3(8)
C4 C11 C12 121.3(8)
N4 C12 C11 107.7(8)
N4 C12 C7 132.2(8)
C11 C12 C7 120.0(8)
N4 C13 N3 112.1(8)
N4 C13 C14 124.3(10)
N3 C13 C14 123.4(9)
C15 C14 C19 115.9(11)
C15 C14 C13 122.8(11)
C19 C14 C13 121.2(10)
C14 C15 C16 122.7(13)
C17 C16 C15 122.0(14)
C16 C17 C18 116.8(12)
C17 C18 C19 123.8(12)
C14 C19 C18 118.6(11)
N5 C20 C21 120.3(7)
C22 C21 C20 120.2(7)
C21 C22 C23 120.1(6)
C22 C23 C24 117.1(6)
C22 C23 C30 128.3(5)
C24 C23 C30 114.5(6)
N5 C24 C23 121.5(6)
N5 C24 C25 116.0(5)
C23 C24 C25 122.4(6)
N6 C25 C24 115.5(5)
N6 C25 C26 122.5(6)
C24 C25 C26 121.9(5)
C27 C26 C31 130.2(6)
C27 C26 C25 115.5(5)
C31 C26 C25 114.3(6)
C28 C27 C26 120.8(6)
C27 C28 C29 120.8(6)
N6 C29 C28 123.7(6)
N7 C30 C31 110.8(6)
N7 C30 C23 126.2(7)
C31 C30 C23 122.9(5)
N8 C31 C30 107.2(6)
N8 C31 C26 128.9(7)
C30 C31 C26 123.9(6)
N7 C32 N8 113.2(5)
N7 C32 C33 124.1(6)
N8 C32 C33 122.8(7)
C38 C33 C34 118.9(7)
C38 C33 C32 122.0(8)
C34 C33 C32 119.1(8)
C35 C34 C33 119.2(8)
C36 C35 C34 119.9(8)
C37 C36 C35 120.3(8)
C36 C37 C38 121.4(11)
C33 C38 C37 120.3(10)
N9 C39 C40 123.6(7)
C41 C40 C39 118.6(7)
C42 C41 C40 120.0(6)
C41 C42 C49 125.8(6)
C41 C42 C43 117.3(7)
C49 C42 C43 116.9(7)
N9 C43 C42 123.5(7)
N9 C43 C44 116.6(5)
C42 C43 C44 119.8(6)
C45 C44 N10 124.2(7)
C45 C44 C43 123.4(5)
N10 C44 C43 112.4(6)
C44 C45 C46 120.2(6)
C44 C45 C50 117.1(7)
C46 C45 C50 122.7(7)
C47 C46 C45 115.1(7)
C48 C47 C46 121.7(7)
N10 C48 C47 123.9(6)
N11 C49 C42 129.2(7)
N11 C49 C50 108.4(7)
C42 C49 C50 122.4(6)
N12 C50 C49 109.0(6)
N12 C50 C45 130.6(8)
C49 C50 C45 120.3(7)
N11 C51 N12 115.0(6)
N11 C51 C52 122.2(8)
N12 C51 C52 122.8(8)
C53 C52 C57 116.3(8)
C53 C52 C51 124.9(10)
C57 C52 C51 118.7(9)
C52 C53 C54 125.0(13)
C53 C54 C55 119.8(13)
C56 C55 C54 116.3(10)
C55 C56 C57 122.1(14)
C56 C57 C52 120.2(12)
C5 N1 C1 119.9(6)
C5 N1 Fe1 112.3(5)
C1 N1 Fe1 127.8(5)
C10 N2 C6 113.7(6)
C10 N2 Fe1 131.4(5)
C6 N2 Fe1 114.8(5)
C11 N3 C13 106.3(7)
C12 N4 C13 106.5(8)
C20 N5 C24 120.7(5)
C20 N5 Fe1 127.0(4)
C24 N5 Fe1 112.2(5)
C29 N6 C25 116.6(6)
C29 N6 Fe1 130.3(4)
C25 N6 Fe1 113.0(4)
C32 N7 C30 102.7(6)
C31 N8 C32 106.1(6)
C39 N9 C43 117.0(5)
C39 N9 Fe1 129.4(5)
C43 N9 Fe1 113.7(5)
C48 N10 C44 114.9(6)
C48 N10 Fe1 129.9(4)
C44 N10 Fe1 115.3(5)
C51 N11 C49 104.5(7)
C51 N12 C50 103.1(7)
N2 Fe1 N6 93.9(3)
N2 Fe1 N10 174.7(2)
N6 Fe1 N10 89.8(3)
N2 Fe1 N9 93.9(2)
N6 Fe1 N9 93.2(2)
N10 Fe1 N9 82.0(2)
N2 Fe1 N1 82.6(3)
N6 Fe1 N1 175.9(2)
N10 Fe1 N1 93.8(2)
N9 Fe1 N1 89.3(2)
N2 Fe1 N5 89.8(2)
N6 Fe1 N5 83.1(2)
N10 Fe1 N5 94.5(2)
N9 Fe1 N5 175.0(3)
N1 Fe1 N5 94.6(2)
O1S C2S C1S 112.2(14)
C2S O1S C3S 123.5(12)
O1S C3S C4S 110.6(12)

loop_
_geom_bond_atom_site_label_1
_geom_bond_atom_site_label_2
_geom_bond_distance
C1 N1 1.350(9)
C1 C2 1.381(10)
C2 C3 1.358(11)
C3 C4 1.403(10)
C4 C11 1.433(11)
C4 C5 1.454(10)
C5 N1 1.344(9)
C5 C6 1.403(9)
C6 C7 1.388(10)
C6 N2 1.422(9)
C7 C8 1.416(11)
C7 C12 1.465(11)
C8 C9 1.406(11)
C9 C10 1.349(11)
C10 N2 1.365(9)
C11 N3 1.336(11)
C11 C12 1.440(11)
C12 N4 1.335(11)
C13 N4 1.345(12)
C13 N3 1.361(12)
C13 C14 1.435(13)
C14 C15 1.369(15)
C14 C19 1.378(15)
C15 C16 1.381(15)
C16 C17 1.292(18)
C17 C18 1.363(17)
C18 C19 1.386(15)
C20 N5 1.323(9)
C20 C21 1.397(8)
C21 C22 1.377(9)
C22 C23 1.382(10)
C23 C24 1.418(7)
C23 C30 1.463(10)
C24 N5 1.355(9)
C24 C25 1.422(9)
C25 N6 1.388(7)
C25 C26 1.475(9)
C26 C27 1.394(10)
C26 C31 1.406(8)
C27 C28 1.344(8)
C28 C29 1.400(10)
C29 N6 1.324(9)
C30 N7 1.375(7)
C30 C31 1.382(10)
C31 N8 1.347(9)
C32 N7 1.356(10)
C32 N8 1.363(9)
C32 C33 1.447(9)
C33 C38 1.368(13)
C33 C34 1.413(11)
C34 C35 1.388(11)
C35 C36 1.388(15)
C36 C37 1.330(16)
C37 C38 1.385(11)
C39 N9 1.336(9)
C39 C40 1.398(9)
C40 C41 1.397(11)
C41 C42 1.364(11)
C42 C49 1.410(11)
C42 C43 1.436(7)
C43 N9 1.349(9)
C43 C44 1.441(10)
C44 C45 1.358(10)
C44 N10 1.377(7)
C45 C46 1.401(11)
C45 C50 1.458(9)
C46 C47 1.401(9)
C47 C48 1.350(11)
C48 N10 1.344(10)
C49 N11 1.381(8)
C49 C50 1.414(11)
C50 N12 1.383(10)
C51 N11 1.346(11)
C51 N12 1.382(11)
C51 C52 1.455(10)
C52 C53 1.306(13)
C52 C57 1.416(15)
C53 C54 1.386(12)
C54 C55 1.41(2)
C55 C56 1.36(2)
C56 C57 1.402(13)
N1 Fe1 1.980(6)
N2 Fe1 1.919(7)
N5 Fe1 1.998(5)
N6 Fe1 1.944(6)
N9 Fe1 1.965(5)
N10 Fe1 1.955(6)
C1S C2S 1.495(19)
C2S O1S 1.479(18)
O1S C3S 1.498(15)
C3S C4S 1.563(18)

loop_
_platon_squeeze_void_nr
_platon_squeeze_void_average_x
_platon_squeeze_void_average_y
_platon_squeeze_void_average_z
_platon_squeeze_void_volume
_platon_squeeze_void_count_electrons
_platon_squeeze_void_content
1 0.327 0.421 0.798 315 89 ' '
2 0.094 0.673 0.465 316 88 ' '
3 0.579 0.906 1.131 316 89 ' '
